data_7118992
loop_
_publ_author_name
'Liguo Ji'
'Zaiwen Yang'
'Yanxia Zhao'
'Meng Sun'
'Liping Cao'
'Xiao-Juan Yang'
'Yao-Yu Wang'
'Biao Wu'

_publ_section_title
;
 Sandwich phosphate complexes of macrocyclic tris(urea) ligands and their
 rotation around the anion
;
_journal_name_full Chem.Commun.
_journal_page_first 7310
_journal_volume 52
_journal_year 2016
_chemical_formula_sum 'C116 H174 N17 O27 P'
_chemical_formula_weight 2269.69
_chemical_name_systematic
; 
 ? 
;
_space_group_IT_number 2
_symmetry_cell_setting triclinic
_symmetry_space_group_name_Hall '-P 1'
_symmetry_space_group_name_H-M 'P -1'
_atom_sites_solution_hydrogens geom
_atom_sites_solution_primary direct
_atom_sites_solution_secondary difmap
_audit_creation_method SHELXL-97
_audit_update_record
;
2016-02-26 deposited with the CCDC.
2016-04-27 downloaded from the CCDC.
;
_cell_angle_alpha 85.538(2)
_cell_angle_beta 85.989(2)
_cell_angle_gamma 89.867(2)
_cell_formula_units_Z 2
_cell_length_a 14.782(2)
_cell_length_b 19.415(3)
_cell_length_c 21.552(3)
_cell_measurement_temperature 188(2)
_cell_volume 6151.4(15)
_computing_cell_refinement 'Bruker SMART'
_computing_data_collection 'Bruker SMART APEX II'
_computing_data_reduction 'Bruker SAINT'
_computing_molecular_graphics SHELXTL
_computing_publication_material SHELXTL
_computing_structure_refinement 'SHELXL-97 (Sheldrick, 2008)'
_computing_structure_solution 'SHELXS-97 (Sheldrick, 2008)'
_diffrn_ambient_temperature 188(2)
_diffrn_measured_fraction_theta_full 0.968
_diffrn_measured_fraction_theta_max 0.968
_diffrn_measurement_device_type 'Bruker APEX II area detector'
_diffrn_measurement_method '\w scan'
_diffrn_radiation_monochromator graphite
_diffrn_radiation_source 'fine-focus sealed tube'
_diffrn_radiation_type MoK\a
_diffrn_radiation_wavelength 0.71073
_diffrn_reflns_av_R_equivalents 0.0689
_diffrn_reflns_av_sigmaI/netI 0.1528
_diffrn_reflns_limit_h_max 18
_diffrn_reflns_limit_h_min -18
_diffrn_reflns_limit_k_max 22
_diffrn_reflns_limit_k_min -24
_diffrn_reflns_limit_l_max 26
_diffrn_reflns_limit_l_min -26
_diffrn_reflns_number 44300
_diffrn_reflns_theta_full 26.37
_diffrn_reflns_theta_max 26.37
_diffrn_reflns_theta_min 1.62
_exptl_absorpt_coefficient_mu 0.100
_exptl_absorpt_correction_T_max 0.9804
_exptl_absorpt_correction_T_min 0.9755
_exptl_absorpt_correction_type multi-scan
_exptl_crystal_colour light-yellow
_exptl_crystal_density_diffrn 1.225
_exptl_crystal_density_method 'not measured'
_exptl_crystal_description block
_exptl_crystal_F_000 2440
_exptl_crystal_size_max 0.25
_exptl_crystal_size_mid 0.25
_exptl_crystal_size_min 0.20
_refine_diff_density_max 1.599
_refine_diff_density_min -0.777
_refine_diff_density_rms 0.102
_refine_ls_extinction_method none
_refine_ls_goodness_of_fit_ref 1.095
_refine_ls_hydrogen_treatment constr
_refine_ls_matrix_type full
_refine_ls_number_parameters 1429
_refine_ls_number_reflns 24370
_refine_ls_number_restraints 1200
_refine_ls_restrained_S_all 1.141
_refine_ls_R_factor_all 0.2401
_refine_ls_R_factor_gt 0.1300
_refine_ls_shift/su_max 0.000
_refine_ls_shift/su_mean 0.000
_refine_ls_structure_factor_coef Fsqd
_refine_ls_weighting_details 'calc w=1/[\s^2^(Fo^2^)+(0.0010P)^2^+36.0349P] where P=(Fo^2^+2Fc^2^)/3'
_refine_ls_weighting_scheme calc
_refine_ls_wR_factor_gt 0.2572
_refine_ls_wR_factor_ref 0.3015
_reflns_number_gt 10776
_reflns_number_total 24370
_reflns_threshold_expression >2sigma(I)
_cod_data_source_file c6cc03144g2.cif
_cod_data_source_block 03
_cod_depositor_comments
;
The following automatic conversions were performed:

'_exptl_absorpt_correction_type' value 'Multi-scan' changed to
'multi-scan' according to the built-in table from CIF Core dictionary
named 'cif_core.dic' version 2.4.1 from 2010-06-29.

'_refine_ls_hydrogen_treatment' value 'CONSTR' changed to 'constr'
according to the built-in table from CIF Core dictionary named
'cif_core.dic' version 2.4.1 from 2010-06-29.

Automatic conversion script
Id: cif_fix_values 4609 2016-04-01 06:22:49Z antanas 
;
_cod_original_cell_volume 6151.5(17)
_cod_original_sg_symbol_H-M 'P-1   '
_cod_database_code 7118992

loop_
_symmetry_equiv_pos_as_xyz
'x, y, z'
'-x, -y, -z'

loop_
_atom_site_label
_atom_site_type_symbol
_atom_site_fract_x
_atom_site_fract_y
_atom_site_fract_z
_atom_site_U_iso_or_equiv
_atom_site_adp_type
_atom_site_occupancy
_atom_site_symmetry_multiplicity
_atom_site_calc_flag
_atom_site_refinement_flags
_atom_site_disorder_assembly
_atom_site_disorder_group
C1 C 0.8228(4) 0.1024(3) 0.2638(3) 0.0306(15) Uani 1 1 d U . .
C2 C 0.8512(4) 0.0884(3) 0.1547(3) 0.0312(15) Uani 1 1 d U . .
C3 C 0.8368(5) 0.0240(4) 0.1357(4) 0.0431(18) Uani 1 1 d U . .
H3 H 0.8526 -0.0157 0.1613 0.052 Uiso 1 1 calc R . .
C4 C 0.7998(5) 0.0160(4) 0.0797(4) 0.051(2) Uani 1 1 d U . .
H4 H 0.7903 -0.0290 0.0668 0.061 Uiso 1 1 calc R . .
C5 C 0.7768(6) 0.0725(5) 0.0427(4) 0.057(2) Uani 1 1 d U . .
H5 H 0.7513 0.0667 0.0042 0.068 Uiso 1 1 calc R . .
C6 C 0.7904(5) 0.1384(4) 0.0608(3) 0.0453(19) Uani 1 1 d U . .
H6 H 0.7743 0.1777 0.0350 0.054 Uiso 1 1 calc R . .
C7 C 0.8282(4) 0.1462(4) 0.1177(3) 0.0357(17) Uani 1 1 d U . .
C8 C 0.7968(4) 0.2695(4) 0.1289(3) 0.0352(17) Uani 1 1 d U . .
C9 C 0.7965(4) 0.3915(4) 0.1573(3) 0.0389(18) Uani 1 1 d U . .
C10 C 0.7321(5) 0.4191(4) 0.1182(4) 0.047(2) Uani 1 1 d U . .
H10 H 0.7025 0.3902 0.0923 0.056 Uiso 1 1 calc R . .
C11 C 0.7115(5) 0.4890(4) 0.1175(4) 0.054(2) Uani 1 1 d U . .
H11 H 0.6686 0.5080 0.0901 0.065 Uiso 1 1 calc R . .
C12 C 0.7524(5) 0.5311(4) 0.1560(4) 0.057(2) Uani 1 1 d U . .
C13 C 0.8128(5) 0.5035(4) 0.1983(4) 0.050(2) Uani 1 1 d U . .
H13 H 0.8387 0.5318 0.2264 0.060 Uiso 1 1 calc R . .
C14 C 0.8341(5) 0.4340(4) 0.1985(4) 0.046(2) Uani 1 1 d U . .
H14 H 0.8751 0.4147 0.2271 0.055 Uiso 1 1 calc R . .
C15 C 0.7889(10) 0.6430(6) 0.1241(7) 0.123(5) Uani 1 1 d U . .
H15A H 0.7989 0.6296 0.0808 0.148 Uiso 1 1 calc R . .
H15B H 0.8476 0.6392 0.1436 0.148 Uiso 1 1 calc R . .
C16 C 0.7575(8) 0.7165(5) 0.1229(6) 0.093(4) Uani 1 1 d U . .
H16A H 0.7572 0.7358 0.0790 0.111 Uiso 1 1 calc R . .
H16B H 0.6945 0.7178 0.1418 0.111 Uiso 1 1 calc R . .
C17 C 0.7839(11) 0.8264(7) 0.1520(7) 0.126(5) Uani 1 1 d U . .
H17A H 0.7465 0.8397 0.1167 0.152 Uiso 1 1 calc R . .
H17B H 0.8408 0.8536 0.1456 0.152 Uiso 1 1 calc R . .
C18 C 0.7336(10) 0.8451(7) 0.2117(7) 0.118(5) Uani 1 1 d U . .
H18A H 0.7262 0.8958 0.2113 0.142 Uiso 1 1 calc R . .
H18B H 0.6726 0.8235 0.2160 0.142 Uiso 1 1 calc R . .
C19 C 0.728(2) 0.8368(16) 0.3145(14) 0.272(14) Uani 1 1 d U . .
H19A H 0.6676 0.8502 0.3011 0.327 Uiso 1 1 calc R . .
H19B H 0.7204 0.7930 0.3412 0.327 Uiso 1 1 calc R . .
C20 C 0.7517(12) 0.8801(9) 0.3474(8) 0.141(6) Uani 1 1 d U . .
H20A H 0.7265 0.8622 0.3892 0.169 Uiso 1 1 calc R . .
H20B H 0.7126 0.9198 0.3355 0.169 Uiso 1 1 calc R . .
C21 C 0.8876(8) 0.9358(6) 0.3160(5) 0.086(3) Uani 1 1 d U . .
H21A H 0.8562 0.9712 0.2898 0.103 Uiso 1 1 calc R . .
H21B H 0.9039 0.8977 0.2894 0.103 Uiso 1 1 calc R . .
C22 C 0.9703(8) 0.9660(5) 0.3317(5) 0.087(3) Uani 1 1 d U . .
H22A H 0.9561 1.0038 0.3590 0.104 Uiso 1 1 calc R . .
H22B H 1.0037 0.9861 0.2931 0.104 Uiso 1 1 calc R . .
C23 C 1.0899(8) 0.8859(5) 0.3227(5) 0.085(3) Uani 1 1 d U . .
H23A H 1.1321 0.9217 0.3023 0.102 Uiso 1 1 calc R . .
H23B H 1.0584 0.8648 0.2897 0.102 Uiso 1 1 calc R . .
C24 C 1.1446(8) 0.8291(5) 0.3599(5) 0.086(3) Uani 1 1 d U . .
H24A H 1.2017 0.8182 0.3358 0.103 Uiso 1 1 calc R . .
H24B H 1.1596 0.8449 0.4005 0.103 Uiso 1 1 calc R . .
C25 C 1.1195(7) 0.7217(4) 0.4159(4) 0.070(3) Uani 1 1 d U . .
H25A H 1.1163 0.7425 0.4565 0.084 Uiso 1 1 calc R . .
H25B H 1.1836 0.7103 0.4046 0.084 Uiso 1 1 calc R . .
C26 C 1.0629(7) 0.6579(4) 0.4207(4) 0.061(2) Uani 1 1 d U . .
H26A H 1.0724 0.6303 0.4602 0.073 Uiso 1 1 calc R . .
H26B H 0.9979 0.6704 0.4205 0.073 Uiso 1 1 calc R . .
C27 C 1.0452(6) 0.5560(4) 0.3671(4) 0.052(2) Uani 1 1 d U . .
C28 C 0.9772(7) 0.5304(4) 0.4095(4) 0.061(2) Uani 1 1 d U . .
H28 H 0.9568 0.5570 0.4429 0.074 Uiso 1 1 calc R . .
C29 C 0.9380(6) 0.4665(4) 0.4047(4) 0.058(2) Uani 1 1 d U . .
H29 H 0.8910 0.4501 0.4345 0.070 Uiso 1 1 calc R . .
C30 C 0.9667(5) 0.4260(4) 0.3564(3) 0.0420(18) Uani 1 1 d U . .
C31 C 1.0357(6) 0.4528(4) 0.3139(3) 0.0444(19) Uani 1 1 d U . .
H31 H 1.0567 0.4263 0.2806 0.053 Uiso 1 1 calc R . .
C32 C 1.0743(6) 0.5163(4) 0.3187(4) 0.056(2) Uani 1 1 d U . .
H32 H 1.1209 0.5331 0.2889 0.067 Uiso 1 1 calc R . .
C33 C 0.8794(5) 0.3195(4) 0.3901(3) 0.0393(18) Uani 1 1 d U . .
C34 C 0.8023(4) 0.2054(4) 0.3958(3) 0.0342(16) Uani 1 1 d U . .
C35 C 0.7479(6) 0.2137(4) 0.4506(4) 0.053(2) Uani 1 1 d U . .
H35 H 0.7493 0.2561 0.4699 0.063 Uiso 1 1 calc R . .
C36 C 0.6915(6) 0.1598(5) 0.4772(4) 0.056(2) Uani 1 1 d U . .
H36 H 0.6547 0.1657 0.5143 0.067 Uiso 1 1 calc R . .
C37 C 0.6894(5) 0.0976(4) 0.4495(4) 0.050(2) Uani 1 1 d U . .
H37 H 0.6512 0.0610 0.4674 0.060 Uiso 1 1 calc R . .
C38 C 0.7434(5) 0.0897(4) 0.3956(3) 0.0386(17) Uani 1 1 d U . .
H38 H 0.7418 0.0474 0.3764 0.046 Uiso 1 1 calc R . .
C39 C 0.7997(4) 0.1425(4) 0.3690(3) 0.0333(16) Uani 1 1 d U . .
C40 C 0.2204(4) 0.0944(3) 0.2329(3) 0.0311(16) Uani 1 1 d U . .
C41 C 0.2054(5) 0.0983(3) 0.3450(3) 0.0370(17) Uani 1 1 d U . .
C42 C 0.1995(6) 0.0399(4) 0.3846(4) 0.059(2) Uani 1 1 d U . .
H42 H 0.1697 0.0003 0.3724 0.070 Uiso 1 1 calc R . .
C43 C 0.2358(7) 0.0372(5) 0.4420(5) 0.073(3) Uani 1 1 d U . .
H43 H 0.2319 -0.0041 0.4688 0.087 Uiso 1 1 calc R . .
C44 C 0.2779(6) 0.0950(5) 0.4601(4) 0.058(2) Uani 1 1 d U . .
H44 H 0.3023 0.0939 0.4998 0.070 Uiso 1 1 calc R . .
C45 C 0.2844(5) 0.1540(4) 0.4210(3) 0.0434(19) Uani 1 1 d U . .
H45 H 0.3144 0.1934 0.4334 0.052 Uiso 1 1 calc R . .
C46 C 0.2475(5) 0.1570(4) 0.3634(3) 0.0356(17) Uani 1 1 d U . .
C47 C 0.3021(5) 0.2751(3) 0.3223(3) 0.0333(16) Uani 1 1 d U . .
C48 C 0.3130(5) 0.3922(3) 0.2659(3) 0.0365(17) Uani 1 1 d U . .
C49 C 0.3958(5) 0.4139(4) 0.2833(4) 0.060(2) Uani 1 1 d U . .
H49 H 0.4288 0.3850 0.3112 0.071 Uiso 1 1 calc R . .
C50 C 0.4306(6) 0.4773(4) 0.2606(5) 0.069(3) Uani 1 1 d U . .
H50 H 0.4870 0.4923 0.2734 0.083 Uiso 1 1 calc R . .
C51 C 0.3830(6) 0.5197(4) 0.2187(5) 0.059(2) Uani 1 1 d U . .
C52 C 0.3001(5) 0.4996(4) 0.2032(4) 0.051(2) Uani 1 1 d U . .
H52 H 0.2666 0.5287 0.1757 0.061 Uiso 1 1 calc R . .
C53 C 0.2647(5) 0.4370(4) 0.2274(4) 0.0432(19) Uani 1 1 d U . .
H53 H 0.2057 0.4241 0.2176 0.052 Uiso 1 1 calc R . .
C54 C 0.4980(11) 0.5900(8) 0.1700(8) 0.147(3) Uani 1 1 d U . .
H54A H 0.5157 0.5461 0.1521 0.177 Uiso 1 1 calc R . .
H54B H 0.5372 0.5958 0.2047 0.177 Uiso 1 1 calc R . .
C55 C 0.5202(11) 0.6489(8) 0.1196(8) 0.147(3) Uani 1 1 d U . .
H55A H 0.5863 0.6582 0.1154 0.177 Uiso 1 1 calc R . .
H55B H 0.5009 0.6365 0.0788 0.177 Uiso 1 1 calc R . .
C56 C 0.4826(11) 0.7615(8) 0.0819(9) 0.160(3) Uani 1 1 d U . .
H56A H 0.4332 0.7592 0.0534 0.192 Uiso 1 1 calc R . .
H56B H 0.5425 0.7617 0.0582 0.192 Uiso 1 1 calc R . .
C57 C 0.4695(11) 0.8290(9) 0.1311(9) 0.169(3) Uani 1 1 d U . .
H57A H 0.4929 0.8171 0.1726 0.203 Uiso 1 1 calc R . .
H57B H 0.4971 0.8727 0.1122 0.203 Uiso 1 1 calc R . .
C58 C 0.3449(9) 0.8895(8) 0.1693(7) 0.119(3) Uani 1 1 d U . .
H58A H 0.3625 0.9328 0.1441 0.143 Uiso 1 1 calc R . .
H58B H 0.3788 0.8860 0.2074 0.143 Uiso 1 1 calc R . .
C59 C 0.2457(9) 0.8871(7) 0.1853(7) 0.119(3) Uani 1 1 d U . .
H59A H 0.2295 0.8417 0.2074 0.143 Uiso 1 1 calc R . .
H59B H 0.2293 0.9232 0.2140 0.143 Uiso 1 1 calc R . .
C60 C 0.1038(6) 0.9204(4) 0.1477(4) 0.055(2) Uani 1 1 d U . .
H60A H 0.0717 0.8844 0.1759 0.066 Uiso 1 1 calc R . .
H60B H 0.1071 0.9626 0.1704 0.066 Uiso 1 1 calc R . .
C61 C 0.0535(6) 0.9350(5) 0.0941(5) 0.066(3) Uani 1 1 d U . .
H61A H 0.0024 0.9662 0.1042 0.079 Uiso 1 1 calc R . .
H61B H 0.0930 0.9582 0.0598 0.079 Uiso 1 1 calc R . .
C62 C -0.0113(6) 0.8791(4) 0.0140(4) 0.056(2) Uani 1 1 d U . .
H62A H 0.0394 0.8947 -0.0163 0.068 Uiso 1 1 calc R . .
H62B H -0.0595 0.9145 0.0122 0.068 Uiso 1 1 calc R . .
C63 C -0.0467(6) 0.8134(4) -0.0030(4) 0.053(2) Uani 1 1 d U . .
H63A H -0.1027 0.8014 0.0235 0.064 Uiso 1 1 calc R . .
H63B H -0.0628 0.8186 -0.0470 0.064 Uiso 1 1 calc R . .
C64 C -0.0130(5) 0.7005(4) -0.0252(4) 0.046(2) Uani 1 1 d U . .
H64A H -0.0168 0.7126 -0.0704 0.056 Uiso 1 1 calc R . .
H64B H -0.0741 0.6861 -0.0072 0.056 Uiso 1 1 calc R . .
C65 C 0.0521(6) 0.6424(4) -0.0155(3) 0.049(2) Uani 1 1 d U . .
H65A H 0.0424 0.6066 -0.0446 0.059 Uiso 1 1 calc R . .
H65B H 0.1154 0.6594 -0.0229 0.059 Uiso 1 1 calc R . .
C66 C 0.0727(6) 0.5506(4) 0.0612(4) 0.047(2) Uani 1 1 d U . .
C67 C 0.1380(6) 0.5203(4) 0.0242(4) 0.060(2) Uani 1 1 d U . .
H67 H 0.1600 0.5444 -0.0139 0.072 Uiso 1 1 calc R . .
C68 C 0.1733(6) 0.4554(4) 0.0405(4) 0.059(2) Uani 1 1 d U . .
H68 H 0.2202 0.4364 0.0147 0.071 Uiso 1 1 calc R . .
C69 C 0.1386(5) 0.4184(4) 0.0956(3) 0.0407(18) Uani 1 1 d U . .
C70 C 0.0714(5) 0.4490(3) 0.1329(3) 0.0345(16) Uani 1 1 d U . .
H70 H 0.0472 0.4245 0.1702 0.041 Uiso 1 1 calc R . .
C71 C 0.0395(5) 0.5143(4) 0.1166(3) 0.0390(17) Uani 1 1 d U . .
H71 H -0.0053 0.5346 0.1431 0.047 Uiso 1 1 calc R . .
C72 C 0.2173(5) 0.3070(4) 0.0808(3) 0.0372(17) Uani 1 1 d U . .
C73 C 0.2577(4) 0.1834(3) 0.0882(3) 0.0329(16) Uani 1 1 d U . .
C74 C 0.3112(5) 0.1833(4) 0.0318(3) 0.0398(17) Uani 1 1 d U . .
H74 H 0.3256 0.2258 0.0083 0.048 Uiso 1 1 calc R . .
C75 C 0.3429(5) 0.1222(4) 0.0100(4) 0.0458(19) Uani 1 1 d U . .
H75 H 0.3801 0.1233 -0.0278 0.055 Uiso 1 1 calc R . .
C76 C 0.3215(5) 0.0602(4) 0.0418(4) 0.0421(18) Uani 1 1 d U . .
H76 H 0.3426 0.0183 0.0259 0.051 Uiso 1 1 calc R . .
C77 C 0.2696(5) 0.0592(4) 0.0968(4) 0.0400(18) Uani 1 1 d U . .
H77 H 0.2550 0.0161 0.1192 0.048 Uiso 1 1 calc R . .
C78 C 0.2375(4) 0.1197(3) 0.1207(3) 0.0324(16) Uani 1 1 d U . .
C79 C 0.4792(5) 0.1470(4) 0.2752(4) 0.0410(18) Uani 1 1 d U . .
H79A H 0.4208 0.1319 0.2607 0.049 Uiso 1 1 calc R . .
H79B H 0.4650 0.1785 0.3086 0.049 Uiso 1 1 calc R . .
C80 C 0.5272(5) 0.0838(4) 0.3033(4) 0.0461(19) Uani 1 1 d U . .
H80A H 0.5892 0.0965 0.3129 0.055 Uiso 1 1 calc R . .
H80B H 0.5322 0.0480 0.2729 0.055 Uiso 1 1 calc R . .
C81 C 0.4736(6) 0.0551(4) 0.3630(4) 0.063(2) Uani 1 1 d U . .
H81A H 0.4088 0.0512 0.3548 0.075 Uiso 1 1 calc R . .
H81B H 0.4782 0.0878 0.3957 0.075 Uiso 1 1 calc R . .
C82 C 0.5086(7) -0.0164(5) 0.3870(5) 0.083(3) Uani 1 1 d U . .
H82A H 0.5040 -0.0490 0.3548 0.124 Uiso 1 1 calc R . .
H82B H 0.4720 -0.0333 0.4247 0.124 Uiso 1 1 calc R . .
H82C H 0.5721 -0.0124 0.3966 0.124 Uiso 1 1 calc R . .
C83 C 0.4660(5) 0.2388(4) 0.1937(4) 0.0421(18) Uani 1 1 d U . .
H83A H 0.4398 0.2661 0.2275 0.051 Uiso 1 1 calc R . .
H83B H 0.4156 0.2129 0.1783 0.051 Uiso 1 1 calc R . .
C84 C 0.5047(6) 0.2887(6) 0.1407(5) 0.078(3) Uani 1 1 d U . .
H84A H 0.5560 0.3140 0.1555 0.094 Uiso 1 1 calc R . .
H84B H 0.5290 0.2617 0.1062 0.094 Uiso 1 1 calc R . .
C85 C 0.4403(6) 0.3383(5) 0.1167(4) 0.061(2) Uani 1 1 d U . .
H85A H 0.4163 0.3646 0.1518 0.074 Uiso 1 1 calc R . .
H85B H 0.3888 0.3122 0.1030 0.074 Uiso 1 1 calc R . .
C86 C 0.4710(7) 0.3887(6) 0.0649(5) 0.092(4) Uani 1 1 d U . .
H86A H 0.4970 0.4291 0.0816 0.139 Uiso 1 1 calc R . .
H86B H 0.4193 0.4029 0.0408 0.139 Uiso 1 1 calc R . .
H86C H 0.5171 0.3674 0.0377 0.139 Uiso 1 1 calc R . .
C87 C 0.6131(4) 0.2239(4) 0.2439(3) 0.0382(17) Uani 1 1 d U . .
H87A H 0.6556 0.1882 0.2596 0.046 Uiso 1 1 calc R . .
H87B H 0.6446 0.2501 0.2075 0.046 Uiso 1 1 calc R . .
C88 C 0.5934(6) 0.2723(5) 0.2936(5) 0.069(3) Uani 1 1 d U . .
H88A H 0.5357 0.2965 0.2861 0.083 Uiso 1 1 calc R . .
H88B H 0.5854 0.2452 0.3345 0.083 Uiso 1 1 calc R . .
C89 C 0.6656(5) 0.3241(4) 0.2963(4) 0.054(2) Uani 1 1 d U . .
H89A H 0.6717 0.3511 0.2553 0.064 Uiso 1 1 calc R . .
H89B H 0.7232 0.2989 0.3013 0.064 Uiso 1 1 calc R . .
C90 C 0.6562(7) 0.3738(5) 0.3451(5) 0.084(3) Uani 1 1 d U . .
H90A H 0.5984 0.3983 0.3424 0.126 Uiso 1 1 calc R . .
H90B H 0.7063 0.4071 0.3390 0.126 Uiso 1 1 calc R . .
H90C H 0.6578 0.3488 0.3863 0.126 Uiso 1 1 calc R . .
C91 C 0.5693(5) 0.1404(4) 0.1729(4) 0.047(2) Uani 1 1 d U . .
H91A H 0.6121 0.1077 0.1927 0.057 Uiso 1 1 calc R . .
H91B H 0.6044 0.1690 0.1396 0.057 Uiso 1 1 calc R . .
C92 C 0.4986(5) 0.0990(5) 0.1428(4) 0.057(2) Uani 1 1 d U . .
H92A H 0.4555 0.0771 0.1757 0.069 Uiso 1 1 calc R . .
H92B H 0.4639 0.1305 0.1150 0.069 Uiso 1 1 calc R . .
C93 C 0.5437(7) 0.0438(6) 0.1056(6) 0.092(3) Uani 1 1 d U . .
H93A H 0.5955 0.0641 0.0787 0.111 Uiso 1 1 calc R . .
H93B H 0.4998 0.0253 0.0784 0.111 Uiso 1 1 calc R . .
C94 C 0.0916(7) 0.7236(5) 0.1450(6) 0.075(3) Uani 1 1 d U . .
H94 H 0.0502 0.7392 0.1153 0.090 Uiso 1 1 calc R . .
C95 C 0.2150(7) 0.6903(6) 0.1890(5) 0.084(3) Uani 1 1 d U . .
H95 H 0.2764 0.6781 0.1943 0.101 Uiso 1 1 calc R . .
C96 C 0.1487(5) 0.6917(4) 0.2335(4) 0.048(2) Uani 1 1 d U . .
H96 H 0.1529 0.6807 0.2769 0.058 Uiso 1 1 calc R . .
C97 C 0.9156(6) 0.8136(5) 0.4728(4) 0.066(3) Uani 1 1 d U . .
H97 H 0.9209 0.8431 0.4355 0.079 Uiso 1 1 calc R . .
C98 C 0.8711(6) 0.7523(5) 0.4821(4) 0.061(2) Uani 1 1 d U . .
H98 H 0.8384 0.7307 0.4525 0.073 Uiso 1 1 calc R . .
C99 C 0.9308(5) 0.7727(4) 0.5697(3) 0.0436(19) Uani 1 1 d U . .
H99 H 0.9475 0.7685 0.6116 0.052 Uiso 1 1 calc R . .
C100 C 0.9999(8) 0.8852(6) 0.5432(6) 0.097(4) Uani 1 1 d U . .
H10A H 0.9530 0.9196 0.5538 0.116 Uiso 1 1 calc R . .
H10B H 1.0299 0.8722 0.5820 0.116 Uiso 1 1 calc R . .
C101 C 0.8441(7) 0.6587(5) 0.5712(5) 0.081(3) Uani 1 1 d U . .
H10C H 0.8602 0.6512 0.6146 0.121 Uiso 1 1 calc R . .
H10D H 0.8693 0.6214 0.5472 0.121 Uiso 1 1 calc R . .
H10E H 0.7779 0.6591 0.5701 0.121 Uiso 1 1 calc R . .
C102 C 0.5787(9) -0.0174(7) 0.1523(6) 0.112(4) Uani 1 1 d U . .
H10F H 0.6212 0.0013 0.1797 0.168 Uiso 1 1 calc R . .
H10G H 0.6094 -0.0524 0.1282 0.168 Uiso 1 1 calc R . .
H10H H 0.5269 -0.0385 0.1777 0.168 Uiso 1 1 calc R . .
C103 C -0.0262(9) 0.7110(8) 0.2402(7) 0.136(5) Uani 1 1 d U . .
H10I H -0.0631 0.7484 0.2220 0.204 Uiso 1 1 calc R . .
H10J H -0.0201 0.7174 0.2843 0.204 Uiso 1 1 calc R . .
H10K H -0.0555 0.6665 0.2363 0.204 Uiso 1 1 calc R . .
C104 C 0.2233(12) 0.7394(9) 0.0743(7) 0.152(6) Uani 1 1 d U . .
H10L H 0.1808 0.7566 0.0432 0.182 Uiso 1 1 calc R . .
H10M H 0.2678 0.7757 0.0807 0.182 Uiso 1 1 calc R . .
C105 C 0.2642(10) 0.6770(6) 0.0600(6) 0.111(4) Uani 1 1 d U . .
H10N H 0.3096 0.6646 0.0900 0.167 Uiso 1 1 calc R . .
H10O H 0.2937 0.6822 0.0178 0.167 Uiso 1 1 calc R . .
H10P H 0.2180 0.6406 0.0624 0.167 Uiso 1 1 calc R . .
C106 C 1.0520(16) 0.9133(12) 0.5105(11) 0.232(11) Uani 1 1 d U . .
H10Q H 1.0974 0.8804 0.4956 0.348 Uiso 1 1 calc R . .
H10R H 1.0817 0.9484 0.5325 0.348 Uiso 1 1 calc R . .
H10S H 1.0226 0.9357 0.4749 0.348 Uiso 1 1 calc R . .
C107 C 0.4302(13) 0.3150(10) 0.5096(10) 0.210(6) Uani 1 1 d DU . .
C109 C 0.715(2) 0.6207(14) 0.3634(14) 0.364(8) Uani 1 1 d DU . .
C110 C 0.6632(19) 0.6504(15) 0.3075(15) 0.364(8) Uani 1 1 d DU . .
H11A H 0.6002 0.6341 0.3125 0.547 Uiso 1 1 calc R . .
H11B H 0.6924 0.6348 0.2688 0.547 Uiso 1 1 calc R . .
H11C H 0.6644 0.7009 0.3057 0.547 Uiso 1 1 calc R . .
C111 C 0.8053(18) 0.6508(17) 0.3673(15) 0.360(10) Uani 1 1 d DU . .
H11D H 0.7993 0.6945 0.3872 0.540 Uiso 1 1 calc R . .
H11E H 0.8346 0.6594 0.3252 0.540 Uiso 1 1 calc R . .
H11F H 0.8421 0.6187 0.3921 0.540 Uiso 1 1 calc R . .
C112 C 0.6969(17) 0.4292(13) 0.5283(12) 0.264(8) Uani 1 1 d DU . .
H11G H 0.7329 0.4718 0.5218 0.395 Uiso 1 1 calc R . .
H11H H 0.6412 0.4351 0.5063 0.395 Uiso 1 1 calc R . .
H11I H 0.7322 0.3910 0.5119 0.395 Uiso 1 1 calc R . .
C113 C 0.673(2) 0.4132(14) 0.5978(12) 0.287(7) Uani 1 1 d DU . .
H11J H 0.6224 0.4429 0.6124 0.344 Uiso 1 1 calc R . .
H11K H 0.7256 0.4205 0.6222 0.344 Uiso 1 1 calc R . .
C114 C 0.614(2) 0.2962(15) 0.6680(13) 0.295(7) Uani 1 1 d DU . .
H11L H 0.6694 0.2891 0.6908 0.354 Uiso 1 1 calc R . .
H11M H 0.5749 0.3280 0.6917 0.354 Uiso 1 1 calc R . .
C115 C 0.4290(13) 0.3792(9) 0.4731(9) 0.206(6) Uani 1 1 d DU . .
H11N H 0.3770 0.4065 0.4877 0.309 Uiso 1 1 calc R . .
H11O H 0.4240 0.3708 0.4293 0.309 Uiso 1 1 calc R . .
H11P H 0.4852 0.4046 0.4773 0.309 Uiso 1 1 calc R . .
C116 C 0.4739(13) 0.2495(9) 0.4973(9) 0.200(6) Uani 1 1 d DU . .
H11Q H 0.4401 0.2116 0.5210 0.300 Uiso 1 1 calc R . .
H11R H 0.5362 0.2500 0.5099 0.300 Uiso 1 1 calc R . .
H11S H 0.4745 0.2430 0.4526 0.300 Uiso 1 1 calc R . .
C117 C 0.5657(19) 0.2286(14) 0.6735(13) 0.301(9) Uani 1 1 d DU . .
H11T H 0.6096 0.1912 0.6797 0.451 Uiso 1 1 calc R . .
H11U H 0.5352 0.2231 0.6352 0.451 Uiso 1 1 calc R . .
H11V H 0.5207 0.2270 0.7092 0.451 Uiso 1 1 calc R . .
N1 N 0.8543(3) 0.1334(3) 0.3132(2) 0.0278(12) Uani 1 1 d U . .
H1 H 0.9107 0.1484 0.3103 0.033 Uiso 1 1 calc R . .
N2 N 0.8860(3) 0.0969(3) 0.2138(2) 0.0278(12) Uani 1 1 d U . .
H2 H 0.9447 0.0986 0.2182 0.033 Uiso 1 1 calc R . .
N3 N 0.8473(4) 0.2120(3) 0.1377(2) 0.0341(14) Uani 1 1 d U . .
H3A H 0.8967 0.2158 0.1578 0.041 Uiso 1 1 calc R . .
N4 N 0.8281(4) 0.3232(3) 0.1587(3) 0.0337(13) Uani 1 1 d U . .
H4A H 0.8740 0.3138 0.1818 0.040 Uiso 1 1 calc R . .
N5 N 0.9312(4) 0.3611(3) 0.3483(3) 0.0400(15) Uani 1 1 d U . .
H5A H 0.9439 0.3451 0.3116 0.048 Uiso 1 1 calc R . .
N6 N 0.8579(4) 0.2586(3) 0.3667(3) 0.0377(14) Uani 1 1 d U . .
H6A H 0.8817 0.2520 0.3290 0.045 Uiso 1 1 calc R . .
N7 N 0.1840(4) 0.1181(3) 0.1792(3) 0.0320(13) Uani 1 1 d U . .
H7 H 0.1275 0.1325 0.1802 0.038 Uiso 1 1 calc R . .
N8 N 0.1652(4) 0.1009(3) 0.2863(3) 0.0312(13) Uani 1 1 d U . .
H8 H 0.1064 0.1066 0.2844 0.037 Uiso 1 1 calc R . .
N9 N 0.2477(4) 0.2179(3) 0.3228(3) 0.0334(13) Uani 1 1 d U . .
H9 H 0.2078 0.2193 0.2942 0.040 Uiso 1 1 calc R . .
N10 N 0.2724(4) 0.3279(3) 0.2842(3) 0.0363(14) Uani 1 1 d U . .
H10T H 0.2200 0.3209 0.2687 0.044 Uiso 1 1 calc R . .
N11 N 0.1694(4) 0.3522(3) 0.1159(3) 0.0372(14) Uani 1 1 d U . .
H11W H 0.1565 0.3386 0.1555 0.045 Uiso 1 1 calc R . .
N12 N 0.2247(4) 0.2432(3) 0.1129(3) 0.0323(13) Uani 1 1 d U . .
H12 H 0.2069 0.2401 0.1529 0.039 Uiso 1 1 calc R . .
N13 N 0.5313(4) 0.1873(3) 0.2215(3) 0.0410(15) Uani 1 1 d U . .
N14 N 0.1770(7) 0.7104(6) 0.1326(4) 0.099(3) Uani 1 1 d U . .
N15 N 0.0724(5) 0.7123(4) 0.2039(4) 0.063(2) Uani 1 1 d U . .
N16 N 0.9518(5) 0.8243(4) 0.5287(3) 0.0547(18) Uani 1 1 d U . .
N17 N 0.8824(5) 0.7272(3) 0.5432(3) 0.0498(17) Uani 1 1 d U . .
O1 O 0.7320(4) 0.6009(3) 0.1544(4) 0.089(2) Uani 1 1 d U . .
O2 O 0.8061(9) 0.7524(4) 0.1512(5) 0.149(4) Uani 1 1 d U . .
O3 O 0.7824(7) 0.8217(6) 0.2601(5) 0.141(4) Uani 1 1 d U . .
O4 O 0.8289(6) 0.9114(4) 0.3602(4) 0.089(2) Uani 1 1 d U . .
O5 O 1.0268(5) 0.9161(3) 0.3630(3) 0.080(2) Uani 1 1 d U . .
O6 O 1.0862(5) 0.7693(3) 0.3690(3) 0.0730(19) Uani 1 1 d U . .
O7 O 1.0882(4) 0.6185(3) 0.3688(2) 0.0597(16) Uani 1 1 d U . .
O8 O 0.8575(4) 0.3339(3) 0.4437(2) 0.0617(16) Uani 1 1 d U . .
O9 O 0.7450(3) 0.0810(2) 0.2633(2) 0.0366(11) Uani 1 1 d U . .
O10 O 0.7296(3) 0.2735(3) 0.0971(2) 0.0451(13) Uani 1 1 d U . .
O11 O 0.2959(3) 0.0687(2) 0.2345(2) 0.0414(12) Uani 1 1 d U . .
O12 O 0.3682(3) 0.2786(2) 0.3539(2) 0.0428(13) Uani 1 1 d U . .
O13 O 0.4146(4) 0.5834(3) 0.1937(4) 0.085(2) Uani 1 1 d U . .
O14 O 0.4743(7) 0.7053(6) 0.1381(6) 0.160(3) Uani 1 1 d U . .
O15 O 0.3615(8) 0.8303(6) 0.1337(6) 0.169(3) Uani 1 1 d U . .
O16 O 0.1942(4) 0.8972(3) 0.1315(3) 0.0735(19) Uani 1 1 d U . .
O17 O 0.0200(4) 0.8718(3) 0.0753(3) 0.0611(16) Uani 1 1 d U . .
O18 O 0.0162(3) 0.7598(2) 0.0041(2) 0.0395(12) Uani 1 1 d U . .
O19 O 0.0354(4) 0.6144(3) 0.0481(2) 0.0524(14) Uani 1 1 d U . .
O20 O 0.2493(3) 0.3215(3) 0.0272(2) 0.0444(13) Uani 1 1 d U . .
O21 O 0.0218(3) 0.1968(2) 0.18495(19) 0.0255(10) Uani 1 1 d U . .
O22 O 0.0264(3) 0.1976(2) 0.3008(2) 0.0297(10) Uani 1 1 d U . .
O23 O -0.0401(3) 0.2979(2) 0.2403(2) 0.0332(11) Uani 1 1 d U . .
O24 O 0.1290(3) 0.2762(2) 0.2297(2) 0.0322(11) Uani 1 1 d U . .
O26 O 0.7097(18) 0.5525(13) 0.3694(12) 0.375(10) Uiso 1 1 d DU . .
O30 O 0.6436(14) 0.3364(12) 0.6045(10) 0.294(6) Uani 1 1 d DU . .
O31 O 0.3447(11) 0.2907(8) 0.5317(7) 0.225(5) Uani 1 1 d DU . .
P1 P 0.03372(11) 0.24277(8) 0.23890(8) 0.0247(4) Uani 1 1 d U . .

loop_
_atom_site_aniso_label
_atom_site_aniso_U_11
_atom_site_aniso_U_22
_atom_site_aniso_U_33
_atom_site_aniso_U_23
_atom_site_aniso_U_13
_atom_site_aniso_U_12
C1 0.031(4) 0.030(3) 0.031(4) 0.001(3) -0.005(3) 0.006(3)
C2 0.029(3) 0.034(4) 0.031(4) -0.004(3) -0.002(3) -0.010(3)
C3 0.043(4) 0.045(4) 0.042(4) -0.006(3) -0.005(3) -0.006(3)
C4 0.055(5) 0.054(5) 0.045(5) -0.018(4) -0.005(4) -0.019(4)
C5 0.054(5) 0.077(6) 0.042(4) -0.012(4) -0.010(4) -0.028(4)
C6 0.037(4) 0.058(5) 0.040(4) 0.002(4) -0.005(3) -0.017(3)
C7 0.028(3) 0.047(4) 0.032(4) -0.004(3) -0.003(3) -0.012(3)
C8 0.029(3) 0.041(4) 0.033(4) 0.014(3) -0.001(3) -0.003(3)
C9 0.028(3) 0.042(4) 0.042(4) 0.019(3) 0.005(3) 0.005(3)
C10 0.039(4) 0.059(5) 0.038(4) 0.010(4) 0.008(3) 0.013(4)
C11 0.043(4) 0.061(5) 0.053(5) 0.020(4) 0.007(4) 0.020(4)
C12 0.043(4) 0.041(4) 0.079(6) 0.025(4) 0.020(4) 0.017(4)
C13 0.036(4) 0.038(4) 0.074(5) 0.014(4) 0.003(4) 0.003(3)
C14 0.036(4) 0.037(4) 0.063(5) 0.011(4) -0.001(4) 0.003(3)
C15 0.156(9) 0.067(6) 0.141(9) -0.019(6) 0.041(7) -0.012(7)
C16 0.112(7) 0.056(5) 0.113(7) 0.018(5) -0.053(6) -0.014(5)
C17 0.182(9) 0.084(7) 0.120(8) -0.029(7) -0.035(8) 0.022(7)
C18 0.119(8) 0.098(7) 0.134(9) -0.007(7) 0.016(7) 0.002(7)
C19 0.267(16) 0.283(16) 0.266(16) -0.045(10) 0.006(10) -0.026(10)
C20 0.141(9) 0.157(9) 0.124(9) -0.040(8) 0.031(7) -0.051(8)
C21 0.097(7) 0.072(6) 0.085(7) 0.010(5) -0.006(6) -0.003(5)
C22 0.116(7) 0.062(6) 0.084(6) 0.012(5) -0.047(6) -0.008(5)
C23 0.132(8) 0.053(5) 0.071(6) -0.004(5) -0.009(6) 0.004(5)
C24 0.117(7) 0.069(6) 0.071(6) -0.005(5) -0.001(6) -0.007(6)
C25 0.117(7) 0.049(5) 0.048(5) -0.014(4) -0.018(5) 0.003(5)
C26 0.110(6) 0.034(4) 0.040(4) -0.008(4) -0.003(4) -0.005(4)
C27 0.084(6) 0.031(4) 0.041(4) -0.007(3) -0.006(4) 0.006(4)
C28 0.102(6) 0.039(4) 0.042(5) -0.011(4) 0.006(5) 0.007(4)
C29 0.086(6) 0.042(4) 0.045(5) -0.013(4) 0.013(4) 0.002(4)
C30 0.060(5) 0.037(4) 0.029(4) -0.004(3) -0.006(3) 0.006(3)
C31 0.075(5) 0.033(4) 0.027(4) -0.010(3) -0.004(4) 0.000(4)
C32 0.090(6) 0.042(4) 0.035(4) 0.001(4) -0.001(4) -0.002(4)
C33 0.057(4) 0.036(4) 0.025(4) -0.001(3) -0.006(3) 0.012(3)
C34 0.034(4) 0.042(4) 0.026(4) 0.004(3) 0.001(3) 0.008(3)
C35 0.065(5) 0.056(5) 0.036(4) -0.003(4) 0.006(4) 0.018(4)
C36 0.053(5) 0.065(5) 0.045(5) 0.005(4) 0.013(4) 0.008(4)
C37 0.040(4) 0.058(5) 0.047(5) 0.019(4) 0.006(4) 0.002(4)
C38 0.036(4) 0.046(4) 0.031(4) 0.009(3) 0.001(3) 0.005(3)
C39 0.030(3) 0.043(4) 0.027(4) 0.002(3) -0.003(3) 0.007(3)
C40 0.030(4) 0.019(3) 0.044(4) 0.002(3) -0.006(3) -0.004(3)
C41 0.037(4) 0.032(4) 0.040(4) 0.009(3) -0.001(3) 0.009(3)
C42 0.068(5) 0.040(4) 0.066(5) 0.017(4) -0.019(4) 0.001(4)
C43 0.080(6) 0.059(5) 0.076(6) 0.029(5) -0.016(5) 0.000(5)
C44 0.058(5) 0.068(5) 0.046(5) 0.014(4) -0.011(4) 0.016(4)
C45 0.043(4) 0.045(4) 0.042(4) 0.004(3) -0.009(3) 0.012(3)
C46 0.036(4) 0.036(4) 0.034(4) 0.005(3) -0.001(3) 0.010(3)
C47 0.033(4) 0.033(4) 0.035(4) -0.002(3) -0.010(3) 0.005(3)
C48 0.033(4) 0.028(3) 0.050(4) 0.000(3) -0.012(3) -0.002(3)
C49 0.043(4) 0.046(4) 0.091(6) 0.008(4) -0.030(4) 0.001(4)
C50 0.044(5) 0.048(5) 0.117(7) 0.003(5) -0.023(5) -0.004(4)
C51 0.045(4) 0.031(4) 0.099(6) 0.006(4) -0.007(4) -0.007(3)
C52 0.039(4) 0.041(4) 0.073(5) 0.010(4) -0.014(4) 0.000(3)
C53 0.036(4) 0.034(4) 0.060(5) 0.002(3) -0.012(3) -0.008(3)
C54 0.127(4) 0.128(4) 0.179(5) 0.016(4) 0.020(4) 0.006(4)
C55 0.127(4) 0.128(4) 0.179(5) 0.016(4) 0.020(4) 0.006(4)
C56 0.134(4) 0.134(4) 0.199(4) 0.021(3) 0.043(4) 0.006(3)
C57 0.137(5) 0.150(5) 0.209(6) 0.009(4) 0.043(5) -0.015(5)
C58 0.102(4) 0.124(4) 0.126(5) 0.023(4) -0.004(4) -0.002(4)
C59 0.102(4) 0.124(4) 0.126(5) 0.023(4) -0.004(4) -0.002(4)
C60 0.062(5) 0.047(4) 0.054(5) 0.002(4) 0.005(4) -0.004(4)
C61 0.061(5) 0.060(5) 0.078(6) -0.011(5) -0.010(5) 0.015(4)
C62 0.051(5) 0.054(5) 0.063(5) 0.001(4) -0.007(4) 0.012(4)
C63 0.055(5) 0.050(5) 0.053(5) 0.005(4) -0.003(4) 0.012(4)
C64 0.059(5) 0.044(4) 0.033(4) 0.013(3) -0.001(3) -0.004(4)
C65 0.069(5) 0.043(4) 0.033(4) 0.008(3) 0.008(4) -0.004(4)
C66 0.068(5) 0.033(4) 0.036(4) 0.008(3) 0.016(4) 0.009(4)
C67 0.086(6) 0.044(4) 0.043(5) 0.011(4) 0.035(4) 0.011(4)
C68 0.076(5) 0.040(4) 0.054(5) 0.002(4) 0.030(4) 0.002(4)
C69 0.053(4) 0.029(4) 0.039(4) 0.001(3) 0.006(3) 0.000(3)
C70 0.045(4) 0.034(4) 0.023(3) 0.004(3) 0.004(3) 0.002(3)
C71 0.047(4) 0.043(4) 0.025(4) -0.004(3) 0.008(3) 0.002(3)
C72 0.039(4) 0.034(4) 0.038(4) -0.006(3) -0.001(3) 0.000(3)
C73 0.029(3) 0.035(4) 0.036(4) -0.007(3) -0.005(3) -0.004(3)
C74 0.036(4) 0.042(4) 0.041(4) -0.005(3) -0.001(3) 0.002(3)
C75 0.041(4) 0.055(5) 0.044(4) -0.017(4) -0.001(3) 0.006(3)
C76 0.041(4) 0.038(4) 0.049(4) -0.018(3) -0.003(3) -0.003(3)
C77 0.037(4) 0.030(4) 0.055(5) -0.015(3) -0.003(3) -0.009(3)
C78 0.027(3) 0.032(4) 0.039(4) -0.007(3) -0.004(3) -0.006(3)
C79 0.028(4) 0.047(4) 0.047(4) -0.002(3) 0.002(3) -0.001(3)
C80 0.033(4) 0.042(4) 0.062(5) -0.003(4) 0.002(3) -0.006(3)
C81 0.045(4) 0.054(5) 0.083(6) 0.018(4) 0.008(4) 0.009(4)
C82 0.072(6) 0.068(6) 0.102(7) 0.025(5) 0.010(5) 0.009(5)
C83 0.027(4) 0.052(4) 0.048(4) -0.001(4) -0.008(3) 0.003(3)
C84 0.051(5) 0.102(7) 0.075(6) 0.030(5) 0.006(4) 0.018(5)
C85 0.043(4) 0.071(5) 0.068(5) 0.008(5) -0.005(4) 0.004(4)
C86 0.068(6) 0.105(7) 0.098(7) 0.032(6) -0.011(5) 0.005(5)
C87 0.025(3) 0.052(4) 0.039(4) -0.003(3) -0.007(3) -0.006(3)
C88 0.050(5) 0.074(6) 0.085(6) -0.028(5) 0.005(4) -0.010(4)
C89 0.041(4) 0.066(5) 0.056(5) -0.013(4) -0.006(4) -0.009(4)
C90 0.065(6) 0.086(6) 0.107(7) -0.033(6) -0.021(5) -0.009(5)
C91 0.033(4) 0.058(5) 0.052(5) -0.012(4) -0.003(3) 0.002(3)
C92 0.039(4) 0.075(5) 0.062(5) -0.026(4) -0.011(4) 0.002(4)
C93 0.065(6) 0.107(7) 0.113(7) -0.053(6) -0.021(5) 0.012(5)
C94 0.075(6) 0.062(5) 0.090(7) 0.008(5) -0.038(5) 0.000(5)
C95 0.078(6) 0.115(7) 0.056(5) 0.028(5) -0.020(5) 0.011(5)
C96 0.053(5) 0.039(4) 0.050(5) 0.009(4) -0.007(4) -0.004(3)
C97 0.082(6) 0.072(6) 0.042(5) 0.018(4) -0.015(4) -0.007(5)
C98 0.076(6) 0.077(6) 0.033(4) -0.003(4) -0.023(4) 0.012(5)
C99 0.047(4) 0.054(5) 0.031(4) -0.005(4) -0.010(3) 0.011(4)
C100 0.081(6) 0.100(7) 0.110(8) 0.018(6) -0.028(6) -0.026(6)
C101 0.096(7) 0.086(6) 0.058(5) 0.015(5) -0.010(5) 0.003(5)
C102 0.109(8) 0.111(8) 0.121(8) -0.039(7) -0.012(7) 0.003(6)
C103 0.115(8) 0.177(9) 0.129(8) -0.070(7) -0.036(7) 0.063(7)
C104 0.165(10) 0.161(10) 0.126(9) 0.016(8) -0.019(8) 0.007(8)
C105 0.157(9) 0.095(7) 0.084(7) -0.010(6) -0.027(7) 0.033(7)
C106 0.245(14) 0.240(14) 0.212(14) -0.026(10) -0.011(10) -0.003(10)
C107 0.212(8) 0.212(8) 0.203(8) -0.016(6) -0.004(6) 0.005(6)
C109 0.364(9) 0.367(9) 0.362(9) -0.030(5) -0.026(5) 0.006(5)
C110 0.364(9) 0.367(9) 0.362(9) -0.030(5) -0.026(5) 0.006(5)
C111 0.361(11) 0.357(12) 0.363(12) -0.028(7) -0.031(7) 0.011(7)
C112 0.256(10) 0.266(10) 0.269(9) -0.023(6) -0.017(7) 0.013(7)
C113 0.283(9) 0.290(8) 0.286(8) -0.016(6) -0.013(6) 0.007(6)
C114 0.291(9) 0.296(9) 0.297(9) -0.019(6) -0.013(6) 0.006(6)
C115 0.212(9) 0.208(8) 0.198(9) -0.023(6) -0.012(6) 0.002(6)
C116 0.194(8) 0.206(8) 0.201(9) -0.016(6) -0.027(6) 0.009(6)
C117 0.299(11) 0.292(10) 0.307(11) -0.014(7) -0.015(7) 0.006(7)
N1 0.025(3) 0.033(3) 0.024(3) 0.000(2) 0.001(2) 0.004(2)
N2 0.020(3) 0.036(3) 0.027(3) 0.000(2) 0.000(2) -0.002(2)
N3 0.037(3) 0.037(3) 0.029(3) 0.004(3) -0.013(2) -0.005(3)
N4 0.027(3) 0.038(3) 0.035(3) 0.006(3) -0.006(2) 0.006(2)
N5 0.061(4) 0.031(3) 0.029(3) -0.012(3) 0.000(3) 0.008(3)
N6 0.040(3) 0.040(3) 0.033(3) -0.008(3) 0.005(3) 0.003(3)
N7 0.027(3) 0.030(3) 0.038(3) -0.003(3) 0.001(2) -0.003(2)
N8 0.028(3) 0.024(3) 0.041(3) 0.004(2) -0.006(3) -0.002(2)
N9 0.039(3) 0.028(3) 0.033(3) 0.004(2) -0.014(3) 0.000(2)
N10 0.037(3) 0.026(3) 0.047(4) 0.004(3) -0.019(3) -0.005(2)
N11 0.053(4) 0.024(3) 0.032(3) 0.001(2) 0.009(3) 0.000(3)
N12 0.034(3) 0.032(3) 0.029(3) -0.002(2) 0.008(2) 0.001(2)
N13 0.027(3) 0.052(4) 0.045(4) -0.007(3) -0.005(3) -0.001(3)
N14 0.098(6) 0.148(7) 0.044(4) 0.039(5) -0.012(4) -0.024(6)
N15 0.063(5) 0.055(4) 0.074(5) -0.013(4) -0.016(4) 0.000(4)
N16 0.054(4) 0.061(4) 0.049(4) 0.009(3) -0.020(3) -0.001(3)
N17 0.060(4) 0.054(4) 0.033(3) 0.005(3) 0.000(3) 0.014(3)
O1 0.074(4) 0.049(4) 0.130(6) 0.040(4) 0.039(4) 0.028(3)
O2 0.268(9) 0.070(5) 0.124(6) -0.023(5) -0.098(6) 0.031(6)
O3 0.146(7) 0.169(8) 0.117(6) -0.054(6) -0.017(6) -0.031(6)
O4 0.110(5) 0.081(5) 0.079(5) 0.004(4) -0.026(4) -0.002(4)
O5 0.111(5) 0.056(4) 0.075(4) 0.006(3) -0.027(4) -0.006(4)
O6 0.135(5) 0.037(3) 0.048(3) 0.000(3) -0.021(4) -0.012(3)
O7 0.110(5) 0.035(3) 0.033(3) -0.007(2) 0.000(3) -0.010(3)
O8 0.098(4) 0.055(3) 0.032(3) -0.009(3) 0.003(3) 0.003(3)
O9 0.025(2) 0.042(3) 0.042(3) -0.004(2) -0.002(2) -0.004(2)
O10 0.029(3) 0.060(3) 0.045(3) 0.013(3) -0.012(2) -0.003(2)
O11 0.032(3) 0.036(3) 0.057(3) -0.005(2) -0.005(2) 0.008(2)
O12 0.037(3) 0.041(3) 0.052(3) -0.002(2) -0.018(2) 0.004(2)
O13 0.049(4) 0.048(3) 0.152(6) 0.026(4) -0.004(4) -0.010(3)
O14 0.134(4) 0.134(4) 0.199(4) 0.021(3) 0.043(4) 0.006(3)
O15 0.137(5) 0.150(5) 0.209(6) 0.009(4) 0.043(5) -0.015(5)
O16 0.063(4) 0.059(4) 0.096(5) 0.016(3) -0.010(3) -0.002(3)
O17 0.065(4) 0.041(3) 0.079(4) -0.007(3) -0.015(3) 0.008(3)
O18 0.042(3) 0.030(3) 0.045(3) 0.010(2) -0.006(2) 0.009(2)
O19 0.086(4) 0.041(3) 0.026(3) 0.009(2) 0.014(3) 0.012(3)
O20 0.050(3) 0.046(3) 0.034(3) 0.003(2) 0.011(2) 0.003(2)
O21 0.024(2) 0.029(2) 0.023(2) -0.0026(19) -0.0010(18) -0.0001(18)
O22 0.032(2) 0.030(2) 0.028(2) 0.0004(19) -0.0072(19) -0.0021(19)
O23 0.043(3) 0.034(2) 0.024(2) -0.005(2) -0.009(2) 0.016(2)
O24 0.030(2) 0.039(3) 0.028(2) -0.006(2) -0.0013(19) -0.012(2)
O30 0.291(8) 0.294(8) 0.294(8) -0.018(5) -0.011(5) 0.007(5)
O31 0.222(7) 0.234(8) 0.222(8) -0.031(6) -0.012(6) -0.013(6)
P1 0.0261(9) 0.0244(8) 0.0236(9) 0.0015(7) -0.0042(7) -0.0005(7)

loop_
_atom_type_symbol
_atom_type_description
_atom_type_scat_dispersion_real
_atom_type_scat_dispersion_imag
_atom_type_scat_source
C C 0.0033 0.0016 'International Tables Vol C Tables 4.2.6.8 and 6.1.1.4'
H H 0.0000 0.0000 'International Tables Vol C Tables 4.2.6.8 and 6.1.1.4'
N N 0.0061 0.0033 'International Tables Vol C Tables 4.2.6.8 and 6.1.1.4'
O O 0.0106 0.0060 'International Tables Vol C Tables 4.2.6.8 and 6.1.1.4'
P P 0.1023 0.0942 'International Tables Vol C Tables 4.2.6.8 and 6.1.1.4'

loop_
_geom_angle_atom_site_label_1
_geom_angle_atom_site_label_2
_geom_angle_atom_site_label_3
_geom_angle
_geom_angle_site_symmetry_1
_geom_angle_site_symmetry_3
O9 C1 N1 123.2(6) . .
O9 C1 N2 121.9(6) . .
N1 C1 N2 114.9(6) . .
C3 C2 C7 119.9(6) . .
C3 C2 N2 120.8(6) . .
C7 C2 N2 119.2(6) . .
C2 C3 C4 120.6(7) . .
C2 C3 H3 119.7 . .
C4 C3 H3 119.7 . .
C5 C4 C3 120.1(8) . .
C5 C4 H4 120.0 . .
C3 C4 H4 120.0 . .
C4 C5 C6 120.5(7) . .
C4 C5 H5 119.7 . .
C6 C5 H5 119.7 . .
C5 C6 C7 119.2(7) . .
C5 C6 H6 120.4 . .
C7 C6 H6 120.4 . .
C2 C7 C6 119.7(7) . .
C2 C7 N3 118.3(6) . .
C6 C7 N3 121.9(6) . .
O10 C8 N3 124.1(7) . .
O10 C8 N4 123.5(6) . .
N3 C8 N4 112.3(6) . .
C10 C9 C14 119.0(7) . .
C10 C9 N4 124.8(7) . .
C14 C9 N4 116.2(6) . .
C11 C10 C9 119.6(8) . .
C11 C10 H10 120.2 . .
C9 C10 H10 120.2 . .
C12 C11 C10 120.8(7) . .
C12 C11 H11 119.6 . .
C10 C11 H11 119.6 . .
C11 C12 O1 120.2(8) . .
C11 C12 C13 120.3(7) . .
O1 C12 C13 119.4(9) . .
C14 C13 C12 118.8(8) . .
C14 C13 H13 120.6 . .
C12 C13 H13 120.6 . .
C13 C14 C9 121.3(7) . .
C13 C14 H14 119.3 . .
C9 C14 H14 119.3 . .
O1 C15 C16 112.7(11) . .
O1 C15 H15A 109.1 . .
C16 C15 H15A 109.1 . .
O1 C15 H15B 109.1 . .
C16 C15 H15B 109.1 . .
H15A C15 H15B 107.8 . .
O2 C16 C15 112.1(11) . .
O2 C16 H16A 109.2 . .
C15 C16 H16A 109.2 . .
O2 C16 H16B 109.2 . .
C15 C16 H16B 109.2 . .
H16A C16 H16B 107.9 . .
O2 C17 C18 113.8(12) . .
O2 C17 H17A 108.8 . .
C18 C17 H17A 108.8 . .
O2 C17 H17B 108.8 . .
C18 C17 H17B 108.8 . .
H17A C17 H17B 107.7 . .
O3 C18 C17 108.1(12) . .
O3 C18 H18A 110.1 . .
C17 C18 H18A 110.1 . .
O3 C18 H18B 110.1 . .
C17 C18 H18B 110.1 . .
H18A C18 H18B 108.4 . .
C20 C19 O3 121(3) . .
C20 C19 H19A 107.1 . .
O3 C19 H19A 107.1 . .
C20 C19 H19B 107.1 . .
O3 C19 H19B 107.1 . .
H19A C19 H19B 106.8 . .
C19 C20 O4 138(2) . .
C19 C20 H20A 102.5 . .
O4 C20 H20A 102.5 . .
C19 C20 H20B 102.5 . .
O4 C20 H20B 102.5 . .
H20A C20 H20B 104.9 . .
O4 C21 C22 119.8(11) . .
O4 C21 H21A 107.4 . .
C22 C21 H21A 107.4 . .
O4 C21 H21B 107.4 . .
C22 C21 H21B 107.4 . .
H21A C21 H21B 106.9 . .
C21 C22 O5 111.8(8) . .
C21 C22 H22A 109.2 . .
O5 C22 H22A 109.2 . .
C21 C22 H22B 109.2 . .
O5 C22 H22B 109.2 . .
H22A C22 H22B 107.9 . .
O5 C23 C24 109.9(9) . .
O5 C23 H23A 109.7 . .
C24 C23 H23A 109.7 . .
O5 C23 H23B 109.7 . .
C24 C23 H23B 109.7 . .
H23A C23 H23B 108.2 . .
O6 C24 C23 105.8(9) . .
O6 C24 H24A 110.6 . .
C23 C24 H24A 110.6 . .
O6 C24 H24B 110.6 . .
C23 C24 H24B 110.6 . .
H24A C24 H24B 108.7 . .
O6 C25 C26 108.6(8) . .
O6 C25 H25A 110.0 . .
C26 C25 H25A 110.0 . .
O6 C25 H25B 110.0 . .
C26 C25 H25B 110.0 . .
H25A C25 H25B 108.4 . .
O7 C26 C25 108.9(7) . .
O7 C26 H26A 109.9 . .
C25 C26 H26A 109.9 . .
O7 C26 H26B 109.9 . .
C25 C26 H26B 109.9 . .
H26A C26 H26B 108.3 . .
O7 C27 C28 125.1(8) . .
O7 C27 C32 116.3(8) . .
C28 C27 C32 118.6(8) . .
C27 C28 C29 121.4(8) . .
C27 C28 H28 119.3 . .
C29 C28 H28 119.3 . .
C28 C29 C30 120.6(8) . .
C28 C29 H29 119.7 . .
C30 C29 H29 119.7 . .
C29 C30 N5 124.3(7) . .
C29 C30 C31 117.2(7) . .
N5 C30 C31 118.5(7) . .
C32 C31 C30 122.1(8) . .
C32 C31 H31 119.0 . .
C30 C31 H31 119.0 . .
C31 C32 C27 120.2(8) . .
C31 C32 H32 119.9 . .
C27 C32 H32 119.9 . .
O8 C33 N5 123.7(7) . .
O8 C33 N6 124.0(7) . .
N5 C33 N6 112.2(6) . .
C39 C34 C35 118.7(7) . .
C39 C34 N6 119.0(6) . .
C35 C34 N6 122.2(7) . .
C36 C35 C34 120.2(8) . .
C36 C35 H35 119.9 . .
C34 C35 H35 119.9 . .
C37 C36 C35 120.2(8) . .
C37 C36 H36 119.9 . .
C35 C36 H36 119.9 . .
C38 C37 C36 119.2(7) . .
C38 C37 H37 120.4 . .
C36 C37 H37 120.4 . .
C37 C38 C39 121.2(8) . .
C37 C38 H38 119.4 . .
C39 C38 H38 119.4 . .
C38 C39 C34 120.4(6) . .
C38 C39 N1 120.3(6) . .
C34 C39 N1 119.3(6) . .
O11 C40 N7 123.4(7) . .
O11 C40 N8 121.9(6) . .
N7 C40 N8 114.8(6) . .
C42 C41 C46 119.5(7) . .
C42 C41 N8 120.6(7) . .
C46 C41 N8 119.8(6) . .
C41 C42 C43 121.3(8) . .
C41 C42 H42 119.3 . .
C43 C42 H42 119.3 . .
C42 C43 C44 119.3(8) . .
C42 C43 H43 120.4 . .
C44 C43 H43 120.4 . .
C45 C44 C43 120.1(8) . .
C45 C44 H44 119.9 . .
C43 C44 H44 119.9 . .
C44 C45 C46 120.7(8) . .
C44 C45 H45 119.6 . .
C46 C45 H45 119.6 . .
C45 C46 C41 119.1(6) . .
C45 C46 N9 122.9(7) . .
C41 C46 N9 118.0(6) . .
O12 C47 N10 124.4(6) . .
O12 C47 N9 124.2(6) . .
N10 C47 N9 111.3(5) . .
C49 C48 C53 118.3(6) . .
C49 C48 N10 125.4(6) . .
C53 C48 N10 116.2(6) . .
C50 C49 C48 120.3(7) . .
C50 C49 H49 119.8 . .
C48 C49 H49 119.8 . .
C49 C50 C51 120.1(8) . .
C49 C50 H50 119.9 . .
C51 C50 H50 119.9 . .
C52 C51 O13 117.2(7) . .
C52 C51 C50 119.7(7) . .
O13 C51 C50 123.0(8) . .
C51 C52 C53 119.8(7) . .
C51 C52 H52 120.1 . .
C53 C52 H52 120.1 . .
C52 C53 C48 121.6(7) . .
C52 C53 H53 119.2 . .
C48 C53 H53 119.2 . .
O13 C54 C55 118.3(13) . .
O13 C54 H54A 107.7 . .
C55 C54 H54A 107.7 . .
O13 C54 H54B 107.7 . .
C55 C54 H54B 107.7 . .
H54A C54 H54B 107.1 . .
O14 C55 C54 106.7(13) . .
O14 C55 H55A 110.4 . .
C54 C55 H55A 110.4 . .
O14 C55 H55B 110.4 . .
C54 C55 H55B 110.4 . .
H55A C55 H55B 108.6 . .
O14 C56 C57 92.4(12) . .
O14 C56 H56A 113.2 . .
C57 C56 H56A 113.2 . .
O14 C56 H56B 113.2 . .
C57 C56 H56B 113.2 . .
H56A C56 H56B 110.6 . .
O15 C57 C56 95.9(12) . .
O15 C57 H57A 112.6 . .
C56 C57 H57A 112.6 . .
O15 C57 H57B 112.6 . .
C56 C57 H57B 112.6 . .
H57A C57 H57B 110.1 . .
O15 C58 C59 103.8(12) . .
O15 C58 H58A 111.0 . .
C59 C58 H58A 111.0 . .
O15 C58 H58B 111.0 . .
C59 C58 H58B 111.0 . .
H58A C58 H58B 109.0 . .
O16 C59 C58 112.7(11) . .
O16 C59 H59A 109.1 . .
C58 C59 H59A 109.1 . .
O16 C59 H59B 109.1 . .
C58 C59 H59B 109.1 . .
H59A C59 H59B 107.8 . .
C61 C60 O16 112.2(8) . .
C61 C60 H60A 109.2 . .
O16 C60 H60A 109.2 . .
C61 C60 H60B 109.2 . .
O16 C60 H60B 109.2 . .
H60A C60 H60B 107.9 . .
O17 C61 C60 108.8(7) . .
O17 C61 H61A 109.9 . .
C60 C61 H61A 109.9 . .
O17 C61 H61B 109.9 . .
C60 C61 H61B 109.9 . .
H61A C61 H61B 108.3 . .
O17 C62 C63 110.6(7) . .
O17 C62 H62A 109.5 . .
C63 C62 H62A 109.5 . .
O17 C62 H62B 109.5 . .
C63 C62 H62B 109.5 . .
H62A C62 H62B 108.1 . .
O18 C63 C62 112.0(7) . .
O18 C63 H63A 109.2 . .
C62 C63 H63A 109.2 . .
O18 C63 H63B 109.2 . .
C62 C63 H63B 109.2 . .
H63A C63 H63B 107.9 . .
O18 C64 C65 110.1(6) . .
O18 C64 H64A 109.6 . .
C65 C64 H64A 109.6 . .
O18 C64 H64B 109.6 . .
C65 C64 H64B 109.6 . .
H64A C64 H64B 108.2 . .
O19 C65 C64 106.7(6) . .
O19 C65 H65A 110.4 . .
C64 C65 H65A 110.4 . .
O19 C65 H65B 110.4 . .
C64 C65 H65B 110.4 . .
H65A C65 H65B 108.6 . .
C67 C66 O19 125.3(6) . .
C67 C66 C71 118.5(7) . .
O19 C66 C71 116.2(7) . .
C66 C67 C68 122.4(7) . .
C66 C67 H67 118.8 . .
C68 C67 H67 118.8 . .
C67 C68 C69 119.0(8) . .
C67 C68 H68 120.5 . .
C69 C68 H68 120.5 . .
C70 C69 C68 118.5(7) . .
C70 C69 N11 118.1(6) . .
C68 C69 N11 123.4(7) . .
C71 C70 C69 121.3(6) . .
C71 C70 H70 119.4 . .
C69 C70 H70 119.4 . .
C70 C71 C66 120.3(7) . .
C70 C71 H71 119.9 . .
C66 C71 H71 119.9 . .
O20 C72 N11 124.0(6) . .
O20 C72 N12 124.5(7) . .
N11 C72 N12 111.5(6) . .
N12 C73 C78 119.0(6) . .
N12 C73 C74 123.4(6) . .
C78 C73 C74 117.6(6) . .
C75 C74 C73 120.7(7) . .
C75 C74 H74 119.6 . .
C73 C74 H74 119.6 . .
C76 C75 C74 121.1(7) . .
C76 C75 H75 119.5 . .
C74 C75 H75 119.5 . .
C77 C76 C75 119.0(7) . .
C77 C76 H76 120.5 . .
C75 C76 H76 120.5 . .
C76 C77 C78 121.5(7) . .
C76 C77 H77 119.2 . .
C78 C77 H77 119.2 . .
C77 C78 C73 120.0(7) . .
C77 C78 N7 121.0(6) . .
C73 C78 N7 119.0(6) . .
N13 C79 C80 115.6(6) . .
N13 C79 H79A 108.4 . .
C80 C79 H79A 108.4 . .
N13 C79 H79B 108.4 . .
C80 C79 H79B 108.4 . .
H79A C79 H79B 107.5 . .
C79 C80 C81 109.6(6) . .
C79 C80 H80A 109.8 . .
C81 C80 H80A 109.8 . .
C79 C80 H80B 109.8 . .
C81 C80 H80B 109.8 . .
H80A C80 H80B 108.2 . .
C80 C81 C82 112.0(7) . .
C80 C81 H81A 109.2 . .
C82 C81 H81A 109.2 . .
C80 C81 H81B 109.2 . .
C82 C81 H81B 109.2 . .
H81A C81 H81B 107.9 . .
C81 C82 H82A 109.5 . .
C81 C82 H82B 109.5 . .
H82A C82 H82B 109.5 . .
C81 C82 H82C 109.5 . .
H82A C82 H82C 109.5 . .
H82B C82 H82C 109.5 . .
N13 C83 C84 116.3(6) . .
N13 C83 H83A 108.2 . .
C84 C83 H83A 108.2 . .
N13 C83 H83B 108.2 . .
C84 C83 H83B 108.2 . .
H83A C83 H83B 107.4 . .
C85 C84 C83 114.4(7) . .
C85 C84 H84A 108.7 . .
C83 C84 H84A 108.7 . .
C85 C84 H84B 108.7 . .
C83 C84 H84B 108.7 . .
H84A C84 H84B 107.6 . .
C84 C85 C86 118.6(8) . .
C84 C85 H85A 107.7 . .
C86 C85 H85A 107.7 . .
C84 C85 H85B 107.7 . .
C86 C85 H85B 107.7 . .
H85A C85 H85B 107.1 . .
C85 C86 H86A 109.5 . .
C85 C86 H86B 109.5 . .
H86A C86 H86B 109.5 . .
C85 C86 H86C 109.5 . .
H86A C86 H86C 109.5 . .
H86B C86 H86C 109.5 . .
C88 C87 N13 116.3(6) . .
C88 C87 H87A 108.2 . .
N13 C87 H87A 108.2 . .
C88 C87 H87B 108.2 . .
N13 C87 H87B 108.2 . .
H87A C87 H87B 107.4 . .
C89 C88 C87 113.2(7) . .
C89 C88 H88A 108.9 . .
C87 C88 H88A 108.9 . .
C89 C88 H88B 108.9 . .
C87 C88 H88B 108.9 . .
H88A C88 H88B 107.8 . .
C88 C89 C90 118.7(8) . .
C88 C89 H89A 107.6 . .
C90 C89 H89A 107.6 . .
C88 C89 H89B 107.6 . .
C90 C89 H89B 107.6 . .
H89A C89 H89B 107.1 . .
C89 C90 H90A 109.5 . .
C89 C90 H90B 109.5 . .
H90A C90 H90B 109.5 . .
C89 C90 H90C 109.5 . .
H90A C90 H90C 109.5 . .
H90B C90 H90C 109.5 . .
N13 C91 C92 115.1(6) . .
N13 C91 H91A 108.5 . .
C92 C91 H91A 108.5 . .
N13 C91 H91B 108.5 . .
C92 C91 H91B 108.5 . .
H91A C91 H91B 107.5 . .
C93 C92 C91 110.7(7) . .
C93 C92 H92A 109.5 . .
C91 C92 H92A 109.5 . .
C93 C92 H92B 109.5 . .
C91 C92 H92B 109.5 . .
H92A C92 H92B 108.1 . .
C92 C93 C102 109.6(9) . .
C92 C93 H93A 109.8 . .
C102 C93 H93A 109.8 . .
C92 C93 H93B 109.8 . .
C102 C93 H93B 109.8 . .
H93A C93 H93B 108.2 . .
N15 C94 N14 109.1(9) . .
N15 C94 H94 125.4 . .
N14 C94 H94 125.4 . .
C96 C95 N14 106.7(9) . .
C96 C95 H95 126.6 . .
N14 C95 H95 126.6 . .
C95 C96 N15 105.9(8) . .
C95 C96 H96 127.0 . .
N15 C96 H96 127.0 . .
C98 C97 N16 106.0(7) . .
C98 C97 H97 127.0 . .
N16 C97 H97 127.0 . .
C97 C98 N17 106.9(8) . .
C97 C98 H98 126.5 . .
N17 C98 H98 126.5 . .
N16 C99 N17 108.7(7) . .
N16 C99 H99 125.6 . .
N17 C99 H99 125.6 . .
C106 C100 N16 124.1(19) . .
C106 C100 H10A 106.3 . .
N16 C100 H10A 106.3 . .
C106 C100 H10B 106.3 . .
N16 C100 H10B 106.3 . .
H10A C100 H10B 106.4 . .
N17 C101 H10C 109.5 . .
N17 C101 H10D 109.5 . .
H10C C101 H10D 109.5 . .
N17 C101 H10E 109.5 . .
H10C C101 H10E 109.5 . .
H10D C101 H10E 109.5 . .
C93 C102 H10F 109.5 . .
C93 C102 H10G 109.5 . .
H10F C102 H10G 109.5 . .
C93 C102 H10H 109.5 . .
H10F C102 H10H 109.5 . .
H10G C102 H10H 109.5 . .
N15 C103 H10I 109.5 . .
N15 C103 H10J 109.5 . .
H10I C103 H10J 109.5 . .
N15 C103 H10K 109.5 . .
H10I C103 H10K 109.5 . .
H10J C103 H10K 109.5 . .
C105 C104 N14 94.3(13) . .
C105 C104 H10L 112.9 . .
N14 C104 H10L 112.9 . .
C105 C104 H10M 112.9 . .
N14 C104 H10M 112.9 . .
H10L C104 H10M 110.3 . .
C104 C105 H10N 109.5 . .
C104 C105 H10O 109.5 . .
H10N C105 H10O 109.5 . .
C104 C105 H10P 109.5 . .
H10N C105 H10P 109.5 . .
H10O C105 H10P 109.5 . .
C100 C106 H10Q 109.5 . .
C100 C106 H10R 109.5 . .
H10Q C106 H10R 109.5 . .
C100 C106 H10S 109.5 . .
H10Q C106 H10S 109.5 . .
H10R C106 H10S 109.5 . .
O31 C107 C115 114.0(15) . .
O31 C107 C116 99.4(16) . .
C115 C107 C116 131.3(17) . .
O26 C109 C111 116(3) . .
O26 C109 C110 110.9(19) . .
C111 C109 C110 114.7(19) . .
C109 C110 H11A 109.5 . .
C109 C110 H11B 109.5 . .
H11A C110 H11B 109.5 . .
C109 C110 H11C 109.5 . .
H11A C110 H11C 109.5 . .
H11B C110 H11C 109.5 . .
C109 C111 H11D 109.5 . .
C109 C111 H11E 109.5 . .
H11D C111 H11E 109.5 . .
C109 C111 H11F 109.5 . .
H11D C111 H11F 109.5 . .
H11E C111 H11F 109.5 . .
C113 C112 H11G 109.5 . .
C113 C112 H11H 109.5 . .
H11G C112 H11H 109.5 . .
C113 C112 H11I 109.5 . .
H11G C112 H11I 109.5 . .
H11H C112 H11I 109.5 . .
C112 C113 O30 105(2) . .
C112 C113 H11J 110.7 . .
O30 C113 H11J 110.7 . .
C112 C113 H11K 110.7 . .
O30 C113 H11K 110.7 . .
H11J C113 H11K 108.8 . .
C117 C114 O30 124(3) . .
C117 C114 H11L 106.4 . .
O30 C114 H11L 106.4 . .
C117 C114 H11M 106.4 . .
O30 C114 H11M 106.4 . .
H11L C114 H11M 106.5 . .
C107 C115 H11N 109.5 . .
C107 C115 H11O 109.5 . .
H11N C115 H11O 109.5 . .
C107 C115 H11P 109.5 . .
H11N C115 H11P 109.5 . .
H11O C115 H11P 109.5 . .
C107 C116 H11Q 109.5 . .
C107 C116 H11R 109.5 . .
H11Q C116 H11R 109.5 . .
C107 C116 H11S 109.5 . .
H11Q C116 H11S 109.5 . .
H11R C116 H11S 109.5 . .
C114 C117 H11T 109.5 . .
C114 C117 H11U 109.5 . .
H11T C117 H11U 109.5 . .
C114 C117 H11V 109.5 . .
H11T C117 H11V 109.5 . .
H11U C117 H11V 109.5 . .
C1 N1 C39 122.8(6) . .
C1 N1 H1 118.6 . .
C39 N1 H1 118.6 . .
C1 N2 C2 116.7(5) . .
C1 N2 H2 121.6 . .
C2 N2 H2 121.6 . .
C8 N3 C7 126.1(6) . .
C8 N3 H3A 116.9 . .
C7 N3 H3A 116.9 . .
C8 N4 C9 128.5(6) . .
C8 N4 H4A 115.8 . .
C9 N4 H4A 115.8 . .
C33 N5 C30 127.9(6) . .
C33 N5 H5A 116.1 . .
C30 N5 H5A 116.1 . .
C33 N6 C34 127.4(6) . .
C33 N6 H6A 116.3 . .
C34 N6 H6A 116.3 . .
C40 N7 C78 120.3(6) . .
C40 N7 H7 119.9 . .
C78 N7 H7 119.9 . .
C40 N8 C41 118.8(6) . .
C40 N8 H8 120.6 . .
C41 N8 H8 120.6 . .
C47 N9 C46 128.2(5) . .
C47 N9 H9 115.9 . .
C46 N9 H9 115.9 . .
C47 N10 C48 129.3(6) . .
C47 N10 H10T 115.3 . .
C48 N10 H10T 115.3 . .
C72 N11 C69 126.9(6) . .
C72 N11 H11W 116.5 . .
C69 N11 H11W 116.5 . .
C72 N12 C73 126.1(6) . .
C72 N12 H12 116.9 . .
C73 N12 H12 116.9 . .
C83 N13 C79 106.6(5) . .
C83 N13 C91 110.9(6) . .
C79 N13 C91 111.7(6) . .
C83 N13 C87 111.0(6) . .
C79 N13 C87 110.9(5) . .
C91 N13 C87 105.9(5) . .
C94 N14 C95 107.9(9) . .
C94 N14 C104 119.9(11) . .
C95 N14 C104 128.0(11) . .
C94 N15 C96 110.3(8) . .
C94 N15 C103 127.5(9) . .
C96 N15 C103 121.7(8) . .
C99 N16 C97 110.0(7) . .
C99 N16 C100 123.3(8) . .
C97 N16 C100 126.6(8) . .
C99 N17 C98 108.4(7) . .
C99 N17 C101 128.5(7) . .
C98 N17 C101 123.1(8) . .
C15 O1 C12 117.5(8) . .
C16 O2 C17 117.4(11) . .
C18 O3 C19 104.9(17) . .
C21 O4 C20 121.6(10) . .
C23 O5 C22 113.2(8) . .
C25 O6 C24 109.5(7) . .
C27 O7 C26 116.9(6) . .
C54 O13 C51 119.9(9) . .
C55 O14 C56 107.0(12) . .
C58 O15 C57 99.5(12) . .
C59 O16 C60 111.5(8) . .
C61 O17 C62 112.4(6) . .
C63 O18 C64 110.0(6) . .
C66 O19 C65 114.8(6) . .
C113 O30 C114 124(2) . .
O23 P1 O22 109.2(3) . .
O23 P1 O21 110.1(2) . .
O22 P1 O21 109.0(2) . .
O23 P1 O24 110.9(3) . .
O22 P1 O24 109.1(2) . .
O21 P1 O24 108.5(2) . .

loop_
_geom_bond_atom_site_label_1
_geom_bond_atom_site_label_2
_geom_bond_distance
_geom_bond_site_symmetry_2
C1 O9 1.224(7) .
C1 N1 1.373(8) .
C1 N2 1.387(8) .
C2 C3 1.368(10) .
C2 C7 1.380(9) .
C2 N2 1.428(8) .
C3 C4 1.380(10) .
C3 H3 0.9500 .
C4 C5 1.362(11) .
C4 H4 0.9500 .
C5 C6 1.385(11) .
C5 H5 0.9500 .
C6 C7 1.401(9) .
C6 H6 0.9500 .
C7 N3 1.415(9) .
C8 O10 1.246(8) .
C8 N3 1.349(8) .
C8 N4 1.363(9) .
C9 C10 1.394(9) .
C9 C14 1.400(11) .
C9 N4 1.404(9) .
C10 C11 1.390(11) .
C10 H10 0.9500 .
C11 C12 1.380(12) .
C11 H11 0.9500 .
C12 O1 1.386(9) .
C12 C13 1.396(11) .
C13 C14 1.384(10) .
C13 H13 0.9500 .
C14 H14 0.9500 .
C15 O1 1.281(12) .
C15 C16 1.499(15) .
C15 H15A 0.9900 .
C15 H15B 0.9900 .
C16 O2 1.228(12) .
C16 H16A 0.9900 .
C16 H16B 0.9900 .
C17 O2 1.474(14) .
C17 C18 1.509(18) .
C17 H17A 0.9900 .
C17 H17B 0.9900 .
C18 O3 1.358(15) .
C18 H18A 0.9900 .
C18 H18B 0.9900 .
C19 C20 1.21(3) .
C19 O3 1.42(3) .
C19 H19A 0.9900 .
C19 H19B 0.9900 .
C20 O4 1.350(16) .
C20 H20A 0.9900 .
C20 H20B 0.9900 .
C21 O4 1.305(12) .
C21 C22 1.429(13) .
C21 H21A 0.9900 .
C21 H21B 0.9900 .
C22 O5 1.437(11) .
C22 H22A 0.9900 .
C22 H22B 0.9900 .
C23 O5 1.390(12) .
C23 C24 1.570(14) .
C23 H23A 0.9900 .
C23 H23B 0.9900 .
C24 O6 1.440(11) .
C24 H24A 0.9900 .
C24 H24B 0.9900 .
C25 O6 1.427(10) .
C25 C26 1.488(12) .
C25 H25A 0.9900 .
C25 H25B 0.9900 .
C26 O7 1.431(9) .
C26 H26A 0.9900 .
C26 H26B 0.9900 .
C27 O7 1.375(9) .
C27 C28 1.379(12) .
C27 C32 1.387(11) .
C28 C29 1.385(11) .
C28 H28 0.9500 .
C29 C30 1.394(10) .
C29 H29 0.9500 .
C30 N5 1.396(9) .
C30 C31 1.396(10) .
C31 C32 1.375(10) .
C31 H31 0.9500 .
C32 H32 0.9500 .
C33 O8 1.232(8) .
C33 N5 1.358(9) .
C33 N6 1.368(9) .
C34 C39 1.394(10) .
C34 C35 1.401(10) .
C34 N6 1.402(8) .
C35 C36 1.401(11) .
C35 H35 0.9500 .
C36 C37 1.389(12) .
C36 H36 0.9500 .
C37 C38 1.381(10) .
C37 H37 0.9500 .
C38 C39 1.384(9) .
C38 H38 0.9500 .
C39 N1 1.422(8) .
C40 O11 1.223(8) .
C40 N7 1.357(8) .
C40 N8 1.376(9) .
C41 C42 1.364(9) .
C41 C46 1.397(10) .
C41 N8 1.433(9) .
C42 C43 1.380(12) .
C42 H42 0.9500 .
C43 C44 1.381(13) .
C43 H43 0.9500 .
C44 C45 1.367(10) .
C44 H44 0.9500 .
C45 C46 1.388(9) .
C45 H45 0.9500 .
C46 N9 1.415(8) .
C47 O12 1.233(7) .
C47 N10 1.355(8) .
C47 N9 1.372(8) .
C48 C49 1.381(10) .
C48 C53 1.386(9) .
C48 N10 1.403(8) .
C49 C50 1.375(11) .
C49 H49 0.9500 .
C50 C51 1.399(11) .
C50 H50 0.9500 .
C51 C52 1.359(10) .
C51 O13 1.379(9) .
C52 C53 1.375(10) .
C52 H52 0.9500 .
C53 H53 0.9500 .
C54 O13 1.305(14) .
C54 C55 1.533(18) .
C54 H54A 0.9900 .
C54 H54B 0.9900 .
C55 O14 1.359(17) .
C55 H55A 0.9900 .
C55 H55B 0.9900 .
C56 O14 1.564(17) .
C56 C57 1.75(2) .
C56 H56A 0.9900 .
C56 H56B 0.9900 .
C57 O15 1.593(18) .
C57 H57A 0.9900 .
C57 H57B 0.9900 .
C58 O15 1.442(17) .
C58 C59 1.482(16) .
C58 H58A 0.9900 .
C58 H58B 0.9900 .
C59 O16 1.431(14) .
C59 H59A 0.9900 .
C59 H59B 0.9900 .
C60 C61 1.427(11) .
C60 O16 1.436(10) .
C60 H60A 0.9900 .
C60 H60B 0.9900 .
C61 O17 1.423(10) .
C61 H61A 0.9900 .
C61 H61B 0.9900 .
C62 O17 1.428(10) .
C62 C63 1.461(11) .
C62 H62A 0.9900 .
C62 H62B 0.9900 .
C63 O18 1.401(8) .
C63 H63A 0.9900 .
C63 H63B 0.9900 .
C64 O18 1.437(9) .
C64 C65 1.494(11) .
C64 H64A 0.9900 .
C64 H64B 0.9900 .
C65 O19 1.440(8) .
C65 H65A 0.9900 .
C65 H65B 0.9900 .
C66 C67 1.370(11) .
C66 O19 1.372(8) .
C66 C71 1.397(9) .
C67 C68 1.390(11) .
C67 H67 0.9500 .
C68 C69 1.407(10) .
C68 H68 0.9500 .
C69 C70 1.394(10) .
C69 N11 1.409(8) .
C70 C71 1.379(9) .
C70 H70 0.9500 .
C71 H71 0.9500 .
C72 O20 1.229(8) .
C72 N11 1.369(9) .
C72 N12 1.379(8) .
C73 N12 1.389(8) .
C73 C78 1.395(9) .
C73 C74 1.403(10) .
C74 C75 1.377(10) .
C74 H74 0.9500 .
C75 C76 1.366(10) .
C75 H75 0.9500 .
C76 C77 1.365(10) .
C76 H76 0.9500 .
C77 C78 1.389(9) .
C77 H77 0.9500 .
C78 N7 1.439(9) .
C79 N13 1.512(9) .
C79 C80 1.522(10) .
C79 H79A 0.9900 .
C79 H79B 0.9900 .
C80 C81 1.530(11) .
C80 H80A 0.9900 .
C80 H80B 0.9900 .
C81 C82 1.546(11) .
C81 H81A 0.9900 .
C81 H81B 0.9900 .
C82 H82A 0.9800 .
C82 H82B 0.9800 .
C82 H82C 0.9800 .
C83 N13 1.507(9) .
C83 C84 1.520(11) .
C83 H83A 0.9900 .
C83 H83B 0.9900 .
C84 C85 1.446(11) .
C84 H84A 0.9900 .
C84 H84B 0.9900 .
C85 C86 1.473(12) .
C85 H85A 0.9900 .
C85 H85B 0.9900 .
C86 H86A 0.9800 .
C86 H86B 0.9800 .
C86 H86C 0.9800 .
C87 C88 1.493(11) .
C87 N13 1.529(8) .
C87 H87A 0.9900 .
C87 H87B 0.9900 .
C88 C89 1.475(11) .
C88 H88A 0.9900 .
C88 H88B 0.9900 .
C89 C90 1.481(12) .
C89 H89A 0.9900 .
C89 H89B 0.9900 .
C90 H90A 0.9800 .
C90 H90B 0.9800 .
C90 H90C 0.9800 .
C91 N13 1.518(9) .
C91 C92 1.530(10) .
C91 H91A 0.9900 .
C91 H91B 0.9900 .
C92 C93 1.513(13) .
C92 H92A 0.9900 .
C92 H92B 0.9900 .
C93 C102 1.607(15) .
C93 H93A 0.9900 .
C93 H93B 0.9900 .
C94 N15 1.283(12) .
C94 N14 1.301(13) .
C94 H94 0.9500 .
C95 C96 1.324(13) .
C95 N14 1.403(11) .
C95 H95 0.9500 .
C96 N15 1.378(10) .
C96 H96 0.9500 .
C97 C98 1.355(12) .
C97 N16 1.381(10) .
C97 H97 0.9500 .
C98 N17 1.388(9) .
C98 H98 0.9500 .
C99 N16 1.306(9) .
C99 N17 1.326(10) .
C99 H99 0.9500 .
C100 C106 1.12(2) .
C100 N16 1.447(12) .
C100 H10A 0.9900 .
C100 H10B 0.9900 .
C101 N17 1.511(11) .
C101 H10C 0.9800 .
C101 H10D 0.9800 .
C101 H10E 0.9800 .
C102 H10F 0.9800 .
C102 H10G 0.9800 .
C102 H10H 0.9800 .
C103 N15 1.603(15) .
C103 H10I 0.9800 .
C103 H10J 0.9800 .
C103 H10K 0.9800 .
C104 C105 1.397(18) .
C104 N14 1.462(16) .
C104 H10L 0.9900 .
C104 H10M 0.9900 .
C105 H10N 0.9800 .
C105 H10O 0.9800 .
C105 H10P 0.9800 .
C106 H10Q 0.9800 .
C106 H10R 0.9800 .
C106 H10S 0.9800 .
C107 O31 1.389(13) .
C107 C115 1.421(12) .
C107 C116 1.460(13) .
C109 O26 1.323(14) .
C109 C111 1.472(19) .
C109 C110 1.543(19) .
C110 H11A 0.9800 .
C110 H11B 0.9800 .
C110 H11C 0.9800 .
C111 H11D 0.9800 .
C111 H11E 0.9800 .
C111 H11F 0.9800 .
C112 C113 1.524(17) .
C112 H11G 0.9800 .
C112 H11H 0.9800 .
C112 H11I 0.9800 .
C113 O30 1.545(17) .
C113 H11J 0.9900 .
C113 H11K 0.9900 .
C114 C117 1.487(18) .
C114 O30 1.558(17) .
C114 H11L 0.9900 .
C114 H11M 0.9900 .
C115 H11N 0.9800 .
C115 H11O 0.9800 .
C115 H11P 0.9800 .
C116 H11Q 0.9800 .
C116 H11R 0.9800 .
C116 H11S 0.9800 .
C117 H11T 0.9800 .
C117 H11U 0.9800 .
C117 H11V 0.9800 .
N1 H1 0.8800 .
N2 H2 0.8800 .
N3 H3A 0.8800 .
N4 H4A 0.8800 .
N5 H5A 0.8800 .
N6 H6A 0.8800 .
N7 H7 0.8800 .
N8 H8 0.8800 .
N9 H9 0.8800 .
N10 H10T 0.8800 .
N11 H11W 0.8800 .
N12 H12 0.8800 .
O21 P1 1.539(4) .
O22 P1 1.535(4) .
O23 P1 1.528(4) .
O24 P1 1.545(4) .
